data_1507947
loop_
_publ_author_name
'Ohkoshi, Shin-Ichi'
'Imoto, Kenta'
'Tsunobuchi, Yoshihide'
'Takano, Shinjiro'
'Tokoro, Hiroko'

_publ_section_title
;
 Light-induced spin-crossover magnet.
;
_journal_issue 7
_journal_name_full 'Nature chemistry'
_journal_page_first 564
_journal_page_last 569
_journal_paper_doi 10.1038/nchem.1067
_journal_volume 3
_journal_year 2011
_chemical_formula_moiety 'C56 Fe2 N24 Nb O10 '
_chemical_formula_sum 'C56 Fe2 N24 Nb O10'
_chemical_formula_weight 1373.37
_space_group_IT_number 88
_symmetry_cell_setting tetragonal
_symmetry_Int_Tables_number 88
_symmetry_space_group_name_Hall '-I 4ad'
_symmetry_space_group_name_H-M 'I 41/a :2'
_cell_angle_alpha 90.0
_cell_angle_beta 90.0
_cell_angle_gamma 90.0
_cell_formula_units_Z 4
_cell_length_a 20.2001(4)
_cell_length_b 20.2001(4)
_cell_length_c 14.9565(5)
_cell_volume 6102.9(3)
_computing_cell_refinement RIETAN-FP
_computing_data_collection RIETAN-FP
_diffrn_ambient_environment air
_diffrn_ambient_temperature 293
_diffrn_detector 'scintillation counter'
_diffrn_measurement_device_type 'Rigaku RINT2100'
_diffrn_radiation_type 'Cu K\a~1~'
_diffrn_radiation_wavelength 1.54059
_diffrn_source 'Sealed tube'
_diffrn_source_target Cu
_exptl_crystal_density_diffrn 1.495
_pd_calc_method 'Rietveld Refinement'
_pd_char_colour green
_pd_meas_2theta_range_inc 0.020
_pd_meas_2theta_range_max 70.000
_pd_meas_2theta_range_min 10.000
_pd_meas_number_of_points 2476
_pd_meas_scan_method step
_pd_phase_name FeNb4oxm
_pd_proc_ls_prof_R_factor 0.015
_pd_proc_ls_prof_wR_expected 0.009
_pd_proc_ls_prof_wR_factor 0.020
_refine_ls_goodness_of_fit_all 2.23
_refine_ls_hydrogen_treatment undef
_refine_ls_number_parameters 94
_refine_ls_R_I_factor 0.025
_refine_ls_shift/su_max 4.53E-04
_cod_data_source_file nchem.1067-s3.cif
_cod_data_source_block RIETAN_phase_1
_cod_depositor_comments
;
The following automatic conversions were performed:

'_symmetry_cell_setting' value 'Tetragonal' changed to 'tetragonal'
according to /home/saulius/struct/CIF-dictionaries/cif_core.dic
dictionary named 'cif_core.dic' version 2.4.1 from 2010-06-29.

Automatic conversion script
Id: cif_fix_values 1891 2012-01-12 08:04:46Z andrius 
;
_cod_original_sg_symbol_H-M 'I 41/a'
_cod_original_formula_sum 'C56 Fe2 N24 Nb O10 '
_cod_database_code 1507947

loop_
_symmetry_equiv_pos_site_id
_symmetry_equiv_pos_as_xyz
1 x,y,z
2 -x+1/2,-y,z+1/2
3 -y+3/4,x+1/4,z+1/4
4 y+3/4,-x+3/4,z+3/4
5 -x,-y,-z
6 x+1/2,y,-z+1/2
7 y+1/4,-x+3/4,-z+3/4
8 -y+1/4,x+1/4,-z+1/4
9 x+1/2,y+1/2,z+1/2
10 -x,-y+1/2,z
11 -y+1/4,x+3/4,z+3/4
12 y+1/4,-x+1/4,z+1/4
13 -x+1/2,-y+1/2,-z+1/2
14 x,y+1/2,-z
15 y+3/4,-x+1/4,-z+1/4
16 -y+3/4,x+3/4,-z+3/4

loop_
_atom_site_label
_atom_site_type_symbol
_atom_site_fract_x
_atom_site_fract_y
_atom_site_fract_z
_atom_site_U_iso_or_equiv
_atom_site_thermal_displace_type
_atom_site_occupancy
_atom_site_symmetry_multiplicity
Fe(1) Fe 0.0 0.0 0.5 0.0127 Uiso 1.0 2
Nb(1) Nb 0.0 0.25 0.625 0.0127 Uiso 1.0 4
C(1) C -0.00686 0.14493 0.57954 0.0633 Uiso 1.0 1
C(2) C 0.06338 0.25587 0.50037 0.0633 Uiso 1.0 1
C(3) C -0.02277 -0.00238 0.28488 0.0633 Uiso 1.0 1
C(4) C -0.02219 0.10138 0.35536 0.0633 Uiso 1.0 1
C(5) C -0.03101 0.02601 0.20025 0.0633 Uiso 1.0 1
C(6) C -0.03354 0.13594 0.27294 0.0633 Uiso 1.0 1
C(7) C -0.03675 0.09721 0.19131 0.0633 Uiso 1.0 1
C(8) C -0.0471 0.12947 0.1013 0.0633 Uiso 1.0 1
C(9) C 0.14869 -0.04514 0.49869 0.0633 Uiso 1.0 1
C(10) C 0.14118 0.07214 0.49492 0.0633 Uiso 1.0 1
C(11) C 0.21995 -0.0465 0.5001 0.0633 Uiso 1.0 1
C(12) C 0.21334 0.0744 0.49791 0.0633 Uiso 1.0 1
C(13) C 0.2536 0.0167 0.5017 0.0633 Uiso 1.0 1
C(14) C 0.32512 0.02057 0.503 0.0633 Uiso 1.0 1
N(1) N -0.00251 0.09134 0.55708 0.0633 Uiso 1.0 1
N(2) N -0.01709 0.03305 0.35758 0.0633 Uiso 1.0 1
N(3) N 0.11248 0.01298 0.49701 0.0633 Uiso 1.0 1
N(4) N 0.09885 0.2513 0.4376 0.0633 Uiso 1.0 1
N(5) N -0.06811 0.09858 0.0344 0.0633 Uiso 1.0 1
N(6) N 0.35807 -0.03421 0.49141 0.0633 Uiso 1.0 1
O(1) O 0.0 0.25 0.0 0.0633 Uiso 1.0 2
O(2) O -0.07669 0.14067 -0.04067 0.0633 Uiso 1.0 1
O(3) O 0.42704 -0.02439 0.49863 0.0633 Uiso 1.0 1

loop_
_atom_type_symbol
_atom_type_description
_atom_type_scat_dispersion_real
_atom_type_scat_dispersion_imag
_atom_type_scat_source
Fe Fe -1.133 3.197
;
International Tables for Crystallography
(1992, Vol. C, Tables 4.2.6.8)
;
Nb Nb -0.112 2.483
;
International Tables for Crystallography
(1992, Vol. C, Tables 4.2.6.8)
;
C C 0.018 0.009
;
International Tables for Crystallography
(1992, Vol. C, Tables 4.2.6.8)
;
N N 0.031 0.018
;
International Tables for Crystallography
(1992, Vol. C, Tables 4.2.6.8)
;
O O 0.049 0.032
;
International Tables for Crystallography
(1992, Vol. C, Tables 4.2.6.8)
;

loop_
_geom_angle_atom_site_label_1
_geom_angle_atom_site_label_2
_geom_angle_atom_site_label_3
_geom_angle
_geom_angle_publ_flag
_geom_angle_site_symmetry_1
_geom_angle_site_symmetry_3
C(1) Nb(1) C(1) 95.32(13) no . 8_556
C(1) Nb(1) C(1) 144.54(12) no . 10_555
C(1) Nb(1) C(1) 95.32(13) no . 15_456
C(1) Nb(1) C(2) 73.53(13) no . .
C(1) Nb(1) C(2) 70.40(13) no . 15_456
C(1) Nb(1) C(2) 80.46(13) no . 10_555
C(1) Nb(1) C(2) 141.70(13) no . 8_556
C(1) Nb(1) C(1) 95.32(13) no 8_556 .
C(1) Nb(1) C(1) 144.54(12) no 8_556 15_456
C(1) Nb(1) C(2) 141.70(13) no 8_556 15_456
C(1) Nb(1) C(2) 73.53(13) no 8_556 .
C(1) Nb(1) C(2) 70.40(13) no 8_556 15_456
C(1) Nb(1) C(2) 80.46(13) no 8_556 8_556
C(1) Nb(1) C(1) 95.32(13) no 10_555 15_456
C(1) Nb(1) C(2) 80.46(13) no 10_555 10_555
C(1) Nb(1) C(2) 141.70(13) no 10_555 15_456
C(1) Nb(1) C(2) 73.53(13) no 10_555 8_556
C(1) Nb(1) C(2) 70.40(13) no 10_555 .
C(1) Nb(1) C(2) 70.40(13) no 15_456 8_556
C(1) Nb(1) C(2) 80.46(13) no 15_456 15_456
C(1) Nb(1) C(2) 141.70(13) no 15_456 .
C(1) Nb(1) C(2) 73.53(13) no 15_456 10_555
C(2) Nb(1) C(2) 132.66(13) no . 8_556
C(2) Nb(1) C(2) 69.19(13) no . 10_555
C(2) Nb(1) C(2) 132.66(13) no . 15_456
C(2) Nb(1) C(2) 132.66(13) no 8_556 10_555
C(2) Nb(1) C(2) 69.19(13) no 8_556 15_456
C(2) Nb(1) C(2) 132.66(13) no 10_555 15_456
N(1) Fe(1) N(1) 180.0(2) no . .
Fe(1) N(1) C(1) 171.8(3) no . .
C(3) N(2) C(4) 121.3(3) no . .
C(9) N(3) C(10) 122.2(4) no . .
O(2) N(5) C(8) 112.0(4) no . .
O(3) N(6) C(14) 112.0(4) no . .
Nb(1) C(1) N(1) 172.0(3) no . .
Nb(1) C(2) N(4) 172.0(3) no . .
N(2) C(3) C(5) 122.6(4) no . .
N(2) C(4) C(6) 121.2(4) no . .
C(3) C(5) C(7) 120.0(4) no . .
C(4) C(6) C(7) 117.9(4) no . .
C(5) C(7) C(6) 117.0(4) no . .
C(5) C(7) C(8) 122.7(4) no . .
C(6) C(7) C(8) 120.0(4) no . .
N(5) C(8) C(7) 122.9(4) no . .
N(3) C(9) C(11) 123.0(4) no . .
N(3) C(10) C(12) 117.6(4) no . .
C(9) C(11) C(13) 116.9(4) no . .
C(10) C(12) C(13) 123.1(4) no . .
C(11) C(13) C(12) 117.0(4) no . .
C(11) C(13) C(14) 121.1(5) no . .
C(12) C(13) C(14) 121.8(4) no . .
N(6) C(14) C(13) 117.5(5) no . .

loop_
_geom_bond_atom_site_label_1
_geom_bond_atom_site_label_2
_geom_bond_distance
_geom_bond_publ_flag
_geom_bond_site_symmetry_2
Nb(1) C(1) 2.233 no .
Nb(1) C(1) 2.233 no 10_555
Nb(1) C(1) 2.233 no 8_556
Nb(1) C(1) 2.233 no 15_456
Nb(1) C(2) 2.264 no .
Nb(1) C(2) 2.264 no 10_555
Nb(1) C(2) 2.264 no 8_556
Nb(1) C(2) 2.264 no 15_456
Fe(1) N(1) 2.034 no .
Fe(1) N(1) 2.034 no 5_556
Fe(1) N(3) 2.288 no .
Fe(1) N(3) 2.288 no 5_556
Fe(1) N(2) 2.259 no .
Fe(1) N(2) 2.259 no 5_556
O(2) N(5) 1.419 no .
O(3) N(6) 1.411 no .
N(1) C(1) 1.137 no .
N(2) C(3) 1.307 no .
N(2) C(4) 1.385 no .
N(3) C(9) 1.383 no .
N(3) C(10) 1.329 no .
N(4) C(2) 1.185 no .
N(5) C(8) 1.253 no .
N(6) C(14) 1.303 no .
C(3) C(5) 1.400 no .
C(4) C(6) 1.435 no .
C(5) C(7) 1.449 no .
C(6) C(7) 1.452 no .
C(7) C(8) 1.510 no .
C(9) C(11) 1.440 no .
C(10) C(12) 1.459 no .
C(11) C(13) 1.447 no .
C(12) C(13) 1.422 no .
C(13) C(14) 1.447 no .

loop_
_geom_contact_atom_site_label_1
_geom_contact_atom_site_label_2
_geom_contact_distance
_geom_contact_site_symmetry_2
Fe(1) N(2) 2.259 .
Fe(1) N(2) 2.259 5_556
Fe(1) N(3) 2.288 .
Fe(1) N(3) 2.288 5_556
Fe(1) C(3) 3.251 .
Fe(1) C(3) 3.251 5_556
Fe(1) C(4) 3.012 .
Fe(1) C(4) 3.012 5_556
Fe(1) C(9) 3.139 .
Fe(1) C(9) 3.139 5_556
Fe(1) C(10) 3.203 .
Fe(1) C(10) 3.203 5_556
O(1) O(2) 2.765 .
O(1) O(2) 2.765 10_555
O(1) N(4) 3.444 8_555
O(1) N(4) 3.444 5_455
O(1) N(5) 3.393 .
O(1) N(5) 3.393 10_555
O(1) C(6) 2.426 8_555
O(1) C(6) 2.426 5_455
O(1) C(7) 3.294 8_555
O(1) C(7) 3.294 5_455
O(1) C(8) 3.294 .
O(1) C(8) 3.294 10_555
O(2) O(3) 3.394 6_455
O(2) N(4) 2.712 15_455
O(2) C(4) 3.179 15_455
O(2) C(6) 2.995 15_455
O(3) O(2) 3.394 6_455
O(3) O(3) 3.108 5_656
O(3) N(5) 2.535 2_555
O(3) N(5) 3.264 6_555
O(3) C(5) 3.256 6_555
O(3) C(8) 3.488 6_555
N(1) N(2) 3.221 .
N(1) N(2) 2.846 5_556
N(1) N(3) 3.154 .
N(1) N(3) 3.167 5_556
N(1) C(3) 3.013 5_556
N(1) C(4) 3.050 .
N(1) C(9) 3.207 5_556
N(1) C(10) 3.072 .
N(2) Fe(1) 2.259 .
N(2) N(1) 3.221 .
N(2) N(1) 2.846 5_556
N(2) N(3) 3.051 5_556
N(2) N(3) 3.371 .
N(3) Fe(1) 2.288 .
N(3) N(1) 3.154 .
N(3) N(1) 3.167 5_556
N(3) N(2) 3.051 5_556
N(3) N(2) 3.371 .
N(4) O(1) 3.444 8_555
N(4) O(2) 2.712 8_555
N(4) C(4) 3.573 10_555
N(5) O(1) 3.393 .
N(5) O(3) 2.535 6_455
C(3) Fe(1) 3.251 .
C(3) N(1) 3.013 5_556
C(4) Fe(1) 3.012 .
C(4) O(1) 3.420 8_555
C(4) O(2) 3.179 8_555
C(4) N(1) 3.050 .
C(4) N(4) 3.573 10_555
C(4) C(9) 3.548 5_556
C(5) O(3) 3.256 6_455
C(6) O(1) 2.426 8_555
C(6) O(2) 2.995 8_555
C(6) N(6) 3.730 16_445
C(8) O(3) 3.488 6_455
C(9) Fe(1) 3.139 .
C(9) N(1) 3.207 5_556
C(9) C(4) 3.548 5_556
C(10) Fe(1) 3.203 .
C(10) N(1) 3.072 .
